data_7706993
loop_
_publ_author_name
'Hamilton, Elizabeth A.'
'Kilpatrick, Alexander F. R.'
'Turner, Zo\"e R'
'Fraser, Duncan A. X.'
'Buffet, Jean-Charles'
'O'Hare, Dermot'

_publ_section_title
;
 CO<sub>2</sub> activation by permethylpentalene amido zirconium
 complexes.
;
_journal_issue 13
_journal_name_full 'Dalton transactions (Cambridge, England : 2003)'
_journal_page_first 4494
_journal_page_last 4498
_journal_paper_doi 10.1039/d1dt00770j
_journal_volume 50
_journal_year 2021
_chemical_formula_moiety 'C21 H29 N Zr'
_chemical_formula_sum 'C21 H29 N Zr'
_chemical_formula_weight 386.67
_space_group_crystal_system triclinic
_space_group_IT_number 2
_space_group_name_Hall '-P 1'
_space_group_name_H-M_alt 'P -1'
_atom_sites_solution_hydrogens geom
_atom_sites_solution_primary iterative
_audit_creation_method SHELXL-2014/7
_audit_update_record
;
2021-03-05 deposited with the CCDC.	2021-03-25 downloaded from the CCDC.
;
_cell_angle_alpha 97.7980(10)
_cell_angle_beta 92.9060(10)
_cell_angle_gamma 105.1750(10)
_cell_formula_units_Z 2
_cell_length_a 8.1033(2)
_cell_length_b 8.7177(2)
_cell_length_c 13.9689(4)
_cell_measurement_reflns_used 45278
_cell_measurement_temperature 150(2)
_cell_measurement_theta_max 27.48
_cell_measurement_theta_min 5.1
_cell_volume 939.73(4)
_computing_cell_refinement 'COLLECT (Nonius)'
_computing_data_collection DENZO/SCALEPACK
_computing_data_reduction DENZO/SCALEPACK
_computing_molecular_graphics 'Ortep for Windows (Farrugia, 2012)'
_computing_publication_material
;
WinGX publication routines (Farrugia, 2012)and Olex2 (Dolomanov et al., 2009)
;
_computing_structure_refinement 'ShelXL (Sheldrick, 2015)'
_computing_structure_solution
;
Superflip (Palatinus & Chapuis, 2007;Palatinus & van der Lee, 2008;
Palatinus et al., 2012)
;
_diffrn_ambient_temperature 150(2)
_diffrn_measured_fraction_theta_full 0.992
_diffrn_measured_fraction_theta_max 0.993
_diffrn_measurement_device_type KappaCCD
_diffrn_measurement_method 'CCD rotation images, thick slices'
_diffrn_radiation_type MoK\a
_diffrn_radiation_wavelength 0.71073
_diffrn_reflns_av_R_equivalents 0.0640
_diffrn_reflns_av_unetI/netI 0.0412
_diffrn_reflns_Laue_measured_fraction_full 0.992
_diffrn_reflns_Laue_measured_fraction_max 0.993
_diffrn_reflns_limit_h_max 10
_diffrn_reflns_limit_h_min -10
_diffrn_reflns_limit_k_max 11
_diffrn_reflns_limit_k_min -11
_diffrn_reflns_limit_l_max 18
_diffrn_reflns_limit_l_min -18
_diffrn_reflns_number 26527
_diffrn_reflns_point_group_measured_fraction_full 0.992
_diffrn_reflns_point_group_measured_fraction_max 0.993
_diffrn_reflns_theta_full 26.000
_diffrn_reflns_theta_max 27.482
_diffrn_reflns_theta_min 5.143
_diffrn_source 'fine-focus sealed tube'
_exptl_absorpt_coefficient_mu 0.585
_exptl_absorpt_correction_T_max 0.98710
_exptl_absorpt_correction_T_min 0.91640
_exptl_absorpt_correction_type multi-scan
_exptl_absorpt_process_details multi-scan
_exptl_crystal_colour yellow
_exptl_crystal_density_diffrn 1.367
_exptl_crystal_density_method 'not measured'
_exptl_crystal_description plate
_exptl_crystal_F_000 404
_exptl_crystal_preparation 'synthesis as described'
_exptl_crystal_recrystallization_method 'grown by slow evapouration of a concentrated benzene solution at RT'
_exptl_crystal_size_max 0.200
_exptl_crystal_size_mid 0.100
_exptl_crystal_size_min 0.050
_refine_diff_density_max 0.882
_refine_diff_density_min -0.753
_refine_diff_density_rms 0.080
_refine_ls_extinction_method none
_refine_ls_goodness_of_fit_ref 1.087
_refine_ls_hydrogen_treatment constr
_refine_ls_matrix_type full
_refine_ls_number_parameters 216
_refine_ls_number_reflns 4290
_refine_ls_number_restraints 0
_refine_ls_restrained_S_all 1.087
_refine_ls_R_factor_all 0.0515
_refine_ls_R_factor_gt 0.0396
_refine_ls_shift/su_max 0.001
_refine_ls_shift/su_mean 0.000
_refine_ls_structure_factor_coef Fsqd
_refine_ls_weighting_details 'w=1/[\s^2^(Fo^2^)+(0.0481P)^2^+0.7353P] where P=(Fo^2^+2Fc^2^)/3'
_refine_ls_weighting_scheme calc
_refine_ls_wR_factor_gt 0.0953
_refine_ls_wR_factor_ref 0.1017
_reflns_Friedel_coverage 0.000
_reflns_number_gt 3665
_reflns_number_total 4290
_reflns_threshold_expression 'I > 2\s(I)'
_cod_data_source_file d1dt00770j2.cif
_cod_data_source_block EH020
_cod_depositor_comments 'Adding full bibliography for 7706993--7706996.cif.'
_cod_database_code 7706993
_shelx_shelxl_version_number 2014/7
_shelx_space_group_comment
;
The symmetry employed for this shelxl refinement is uniquely defined
by the following loop, which should always be used as a source of
symmetry information in preference to the above space-group names.
They are only intended as comments.
;
_shelx_estimated_absorpt_t_min 0.892
_shelx_estimated_absorpt_t_max 0.971

loop_
_space_group_symop_operation_xyz
'x, y, z'
'-x, -y, -z'

loop_
_atom_site_label
_atom_site_type_symbol
_atom_site_fract_x
_atom_site_fract_y
_atom_site_fract_z
_atom_site_U_iso_or_equiv
_atom_site_adp_type
_atom_site_occupancy
_atom_site_site_symmetry_order
_atom_site_calc_flag
_atom_site_refinement_flags_posn
_atom_site_refinement_flags_adp
_atom_site_refinement_flags_occupancy
_atom_site_disorder_assembly
_atom_site_disorder_group
Zr1 Zr 0.66141(3) 0.77176(3) 0.24577(2) 0.02814(10) Uani 1 1 d . . . . .
N1 N 0.5126(3) 0.5269(4) 0.2311(2) 0.0459(6) Uani 1 1 d . . . . .
C11 C 0.7411(4) 0.5344(4) 0.4338(2) 0.0376(6) Uani 1 1 d . . . . .
H9A H 0.6546 0.5410 0.4795 0.056 Uiso 1 1 calc R U . . .
H9B H 0.8409 0.5144 0.4672 0.056 Uiso 1 1 calc R U . . .
H9C H 0.6922 0.4463 0.3803 0.056 Uiso 1 1 calc R U . . .
C9 C 0.8626(4) 1.1387(3) 0.4070(2) 0.0431(7) Uani 1 1 d . . . . .
H8A H 0.8721 1.1896 0.3484 0.065 Uiso 1 1 calc R U . . .
H8B H 0.9645 1.1897 0.4524 0.065 Uiso 1 1 calc R U . . .
H8C H 0.7599 1.1517 0.4376 0.065 Uiso 1 1 calc R U . . .
C14 C 1.0193(4) 1.0553(4) 0.1637(3) 0.0423(7) Uani 1 1 d . . . . .
H12A H 0.9611 1.0423 0.0987 0.063 Uiso 1 1 calc R U . . .
H12B H 1.1433 1.0761 0.1593 0.063 Uiso 1 1 calc R U . . .
H12C H 0.9957 1.1460 0.2049 0.063 Uiso 1 1 calc R U . . .
C19 C 0.5980(5) 0.9977(5) 0.1666(4) 0.0684(12) Uani 1 1 d . . . . .
H17 H 0.6970 1.0766 0.1544 0.082 Uiso 1 1 calc R U . . .
C3 C 0.7958(3) 0.6900(3) 0.39429(19) 0.0269(5) Uani 1 1 d . . . . .
C12 C 0.8784(4) 0.4543(3) 0.1961(2) 0.0369(6) Uani 1 1 d . . . . .
H10A H 0.7849 0.3961 0.2303 0.055 Uiso 1 1 calc R U . . .
H10B H 0.9854 0.4304 0.2164 0.055 Uiso 1 1 calc R U . . .
H10C H 0.8515 0.4205 0.1260 0.055 Uiso 1 1 calc R U . . .
C20 C 0.3808(5) 0.4883(6) 0.2935(3) 0.0673(11) Uani 1 1 d . . . . .
H18A H 0.4172 0.5547 0.3573 0.101 Uiso 1 1 calc R U . . .
H18B H 0.3574 0.3744 0.3004 0.101 Uiso 1 1 calc R U . . .
H18C H 0.2765 0.5090 0.2661 0.101 Uiso 1 1 calc R U . . .
C13 C 0.9504(4) 0.7106(4) 0.0493(2) 0.0382(7) Uani 1 1 d . . . . .
H11A H 0.8865 0.7697 0.0139 0.057 Uiso 1 1 calc R U . . .
H11B H 0.9044 0.5949 0.0267 0.057 Uiso 1 1 calc R U . . .
H11C H 1.0720 0.7442 0.0376 0.057 Uiso 1 1 calc R U . . .
C10 C 0.6724(4) 0.8650(4) 0.5206(2) 0.0423(7) Uani 1 1 d . . . . .
H0AA H 0.5825 0.7665 0.5246 0.063 Uiso 1 1 calc R U . . .
H0AB H 0.6200 0.9532 0.5154 0.063 Uiso 1 1 calc R U . . .
H0AC H 0.7527 0.8923 0.5791 0.063 Uiso 1 1 calc R U . . .
C7 C 0.9544(3) 0.9043(3) 0.2068(2) 0.0300(6) Uani 1 1 d . . . . .
C2 C 0.7674(4) 0.8387(3) 0.43283(19) 0.0302(6) Uani 1 1 d . . . . .
C4 C 0.9008(3) 0.7204(3) 0.31521(19) 0.0253(5) Uani 1 1 d . . . . .
C8 C 0.9378(3) 0.8903(3) 0.30761(19) 0.0278(5) Uani 1 1 d . . . . .
C6 C 0.9327(3) 0.7459(3) 0.1563(2) 0.0289(5) Uani 1 1 d . . . . .
C21 C 0.4726(5) 0.4288(5) 0.1391(3) 0.0625(10) Uani 1 1 d . . . . .
H19A H 0.3641 0.4380 0.1094 0.094 Uiso 1 1 calc R U . . .
H19B H 0.4614 0.3166 0.1469 0.094 Uiso 1 1 calc R U . . .
H19C H 0.5645 0.4639 0.0975 0.094 Uiso 1 1 calc R U . . .
C1 C 0.8489(4) 0.9628(3) 0.3803(2) 0.0309(6) Uani 1 1 d . . . . .
C5 C 0.8993(3) 0.6324(3) 0.22036(19) 0.0271(5) Uani 1 1 d . . . . .
C15 C 0.5124(5) 1.0038(5) 0.2505(3) 0.0553(9) Uani 1 1 d . . . . .
H13 H 0.5379 1.0893 0.3036 0.066 Uiso 1 1 calc R U . . .
C16 C 0.3838(5) 0.8620(6) 0.2418(4) 0.0715(12) Uani 1 1 d . . . . .
H14 H 0.3092 0.8314 0.2903 0.086 Uiso 1 1 calc R U . . .
C17 C 0.3791(6) 0.7717(6) 0.1529(4) 0.0807(15) Uani 1 1 d . . . . .
H15 H 0.3000 0.6706 0.1287 0.097 Uiso 1 1 calc R U . . .
C18 C 0.5150(8) 0.8575(8) 0.1035(3) 0.0869(19) Uani 1 1 d . . . . .
H16 H 0.5434 0.8254 0.0401 0.104 Uiso 1 1 calc R U . . .

loop_
_atom_site_aniso_label
_atom_site_aniso_U_11
_atom_site_aniso_U_22
_atom_site_aniso_U_33
_atom_site_aniso_U_23
_atom_site_aniso_U_13
_atom_site_aniso_U_12
Zr1 0.02415(15) 0.03331(16) 0.02559(15) 0.00018(10) 0.00016(10) 0.00799(10)
N1 0.0386(14) 0.0534(16) 0.0414(15) 0.0076(12) -0.0021(12) 0.0057(12)
C11 0.0410(16) 0.0354(15) 0.0374(15) 0.0112(12) 0.0054(13) 0.0088(12)
C9 0.0512(19) 0.0290(15) 0.0469(18) -0.0065(13) -0.0079(15) 0.0155(13)
C14 0.0444(17) 0.0325(15) 0.0512(18) 0.0158(13) 0.0088(14) 0.0073(13)
C19 0.042(2) 0.054(2) 0.114(4) 0.018(2) 0.007(2) 0.0199(17)
C3 0.0265(13) 0.0279(13) 0.0259(12) 0.0035(10) -0.0004(10) 0.0076(10)
C12 0.0429(16) 0.0266(14) 0.0413(16) 0.0025(11) 0.0057(13) 0.0103(12)
C20 0.0376(19) 0.089(3) 0.066(3) 0.023(2) -0.0016(17) -0.0030(19)
C13 0.0402(16) 0.0466(17) 0.0301(14) 0.0057(12) 0.0077(12) 0.0151(13)
C10 0.0454(18) 0.0532(19) 0.0314(15) -0.0003(13) 0.0053(13) 0.0220(15)
C7 0.0284(13) 0.0273(13) 0.0339(14) 0.0068(11) 0.0034(11) 0.0054(10)
C2 0.0319(14) 0.0344(14) 0.0239(12) -0.0006(10) -0.0016(10) 0.0117(11)
C4 0.0237(12) 0.0237(12) 0.0289(13) 0.0037(10) -0.0005(10) 0.0081(10)
C8 0.0233(12) 0.0252(13) 0.0314(14) 0.0004(10) -0.0039(10) 0.0036(10)
C6 0.0246(13) 0.0320(13) 0.0319(14) 0.0050(11) 0.0057(10) 0.0102(10)
C21 0.060(2) 0.055(2) 0.060(2) -0.0015(18) -0.0186(19) 0.0019(18)
C1 0.0336(14) 0.0264(13) 0.0307(14) -0.0026(10) -0.0041(11) 0.0092(11)
C5 0.0252(13) 0.0261(12) 0.0301(13) 0.0011(10) 0.0032(10) 0.0090(10)
C15 0.057(2) 0.062(2) 0.052(2) -0.0009(17) -0.0090(17) 0.0314(19)
C16 0.046(2) 0.092(3) 0.090(3) 0.026(3) 0.010(2) 0.036(2)
C17 0.064(3) 0.072(3) 0.102(4) -0.005(3) -0.036(3) 0.029(2)
C18 0.123(4) 0.136(5) 0.0342(19) 0.002(2) -0.010(2) 0.102(4)

loop_
_atom_type_symbol
_atom_type_description
_atom_type_scat_dispersion_real
_atom_type_scat_dispersion_imag
_atom_type_scat_source
C C 0.0033 0.0016 'International Tables Vol C Tables 4.2.6.8 and 6.1.1.4'
H H 0.0000 0.0000 'International Tables Vol C Tables 4.2.6.8 and 6.1.1.4'
N N 0.0061 0.0033 'International Tables Vol C Tables 4.2.6.8 and 6.1.1.4'
Zr Zr -2.9673 0.5597 'International Tables Vol C Tables 4.2.6.8 and 6.1.1.4'

loop_
_geom_angle_atom_site_label_1
_geom_angle_atom_site_label_2
_geom_angle_atom_site_label_3
_geom_angle
_geom_angle_site_symmetry_1
_geom_angle_site_symmetry_3
_geom_angle_publ_flag
N1 Zr1 C8 130.40(10) . . ?
N1 Zr1 C4 93.40(10) . . ?
C8 Zr1 C4 37.00(9) . . ?
N1 Zr1 C7 133.81(10) . . ?
C8 Zr1 C7 34.94(9) . . ?
C4 Zr1 C7 58.17(9) . . ?
N1 Zr1 C1 133.94(10) . . ?
C8 Zr1 C1 35.04(9) . . ?
C4 Zr1 C1 58.34(9) . . ?
C7 Zr1 C1 64.35(9) . . ?
N1 Zr1 C19 128.38(13) . . ?
C8 Zr1 C19 100.13(12) . . ?
C4 Zr1 C19 136.16(12) . . ?
C7 Zr1 C19 80.59(11) . . ?
C1 Zr1 C19 92.34(13) . . ?
N1 Zr1 C5 80.52(10) . . ?
C8 Zr1 C5 57.76(9) . . ?
C4 Zr1 C5 33.96(9) . . ?
C7 Zr1 C5 55.23(8) . . ?
C1 Zr1 C5 88.95(9) . . ?
C19 Zr1 C5 129.81(12) . . ?
N1 Zr1 C18 99.21(17) . . ?
C8 Zr1 C18 123.93(18) . . ?
C4 Zr1 C18 149.12(15) . . ?
C7 Zr1 C18 93.65(17) . . ?
C1 Zr1 C18 124.01(16) . . ?
C19 Zr1 C18 31.74(16) . . ?
C5 Zr1 C18 121.05(12) . . ?
N1 Zr1 C3 80.68(9) . . ?
C8 Zr1 C3 57.60(9) . . ?
C4 Zr1 C3 33.87(9) . . ?
C7 Zr1 C3 88.66(9) . . ?
C1 Zr1 C3 55.25(8) . . ?
C19 Zr1 C3 147.11(13) . . ?
C5 Zr1 C3 62.10(8) . . ?
C18 Zr1 C3 176.82(12) . . ?
N1 Zr1 C16 89.84(14) . . ?
C8 Zr1 C16 134.57(14) . . ?
C4 Zr1 C16 156.59(14) . . ?
C7 Zr1 C16 131.25(13) . . ?
C1 Zr1 C16 103.74(14) . . ?
C19 Zr1 C16 51.71(14) . . ?
C5 Zr1 C16 167.28(14) . . ?
C18 Zr1 C16 52.10(16) . . ?
C3 Zr1 C16 124.74(13) . . ?
N1 Zr1 C17 76.65(14) . . ?
C8 Zr1 C17 152.60(14) . . ?
C4 Zr1 C17 168.88(13) . . ?
C7 Zr1 C17 125.94(16) . . ?
C1 Zr1 C17 132.47(13) . . ?
C19 Zr1 C17 52.48(16) . . ?
C5 Zr1 C17 137.14(14) . . ?
C18 Zr1 C17 32.30(18) . . ?
C3 Zr1 C17 145.27(16) . . ?
C16 Zr1 C17 30.89(16) . . ?
N1 Zr1 C15 120.71(12) . . ?
C8 Zr1 C15 105.81(11) . . ?
C4 Zr1 C15 139.51(11) . . ?
C7 Zr1 C15 102.14(12) . . ?
C1 Zr1 C15 81.47(11) . . ?
C19 Zr1 C15 31.39(14) . . ?
C5 Zr1 C15 157.29(12) . . ?
C18 Zr1 C15 52.12(13) . . ?
C3 Zr1 C15 125.24(10) . . ?
C16 Zr1 C15 30.86(14) . . ?
C17 Zr1 C15 51.57(14) . . ?
C20 N1 C21 112.5(3) . . ?
C20 N1 Zr1 117.8(3) . . ?
C21 N1 Zr1 120.9(2) . . ?
C3 C11 H9A 109.5 . . ?
C3 C11 H9B 109.5 . . ?
H9A C11 H9B 109.5 . . ?
C3 C11 H9C 109.5 . . ?
H9A C11 H9C 109.5 . . ?
H9B C11 H9C 109.5 . . ?
C1 C9 H8A 109.5 . . ?
C1 C9 H8B 109.5 . . ?
H8A C9 H8B 109.5 . . ?
C1 C9 H8C 109.5 . . ?
H8A C9 H8C 109.5 . . ?
H8B C9 H8C 109.5 . . ?
C7 C14 H12A 109.5 . . ?
C7 C14 H12B 109.5 . . ?
H12A C14 H12B 109.5 . . ?
C7 C14 H12C 109.5 . . ?
H12A C14 H12C 109.5 . . ?
H12B C14 H12C 109.5 . . ?
C18 C19 C15 109.1(4) . . ?
C18 C19 Zr1 75.0(2) . . ?
C15 C19 Zr1 77.2(2) . . ?
C18 C19 H17 125.5 . . ?
C15 C19 H17 125.5 . . ?
Zr1 C19 H17 114.5 . . ?
C2 C3 C4 106.6(2) . . ?
C2 C3 C11 126.7(2) . . ?
C4 C3 C11 126.5(2) . . ?
C2 C3 Zr1 77.47(15) . . ?
C4 C3 Zr1 62.90(13) . . ?
C11 C3 Zr1 128.26(19) . . ?
C5 C12 H10A 109.5 . . ?
C5 C12 H10B 109.5 . . ?
H10A C12 H10B 109.5 . . ?
C5 C12 H10C 109.5 . . ?
H10A C12 H10C 109.5 . . ?
H10B C12 H10C 109.5 . . ?
N1 C20 H18A 109.5 . . ?
N1 C20 H18B 109.5 . . ?
H18A C20 H18B 109.5 . . ?
N1 C20 H18C 109.5 . . ?
H18A C20 H18C 109.5 . . ?
H18B C20 H18C 109.5 . . ?
C6 C13 H11A 109.5 . . ?
C6 C13 H11B 109.5 . . ?
H11A C13 H11B 109.5 . . ?
C6 C13 H11C 109.5 . . ?
H11A C13 H11C 109.5 . . ?
H11B C13 H11C 109.5 . . ?
C2 C10 H0AA 109.5 . . ?
C2 C10 H0AB 109.5 . . ?
H0AA C10 H0AB 109.5 . . ?
C2 C10 H0AC 109.5 . . ?
H0AA C10 H0AC 109.5 . . ?
H0AB C10 H0AC 109.5 . . ?
C6 C7 C8 106.9(2) . . ?
C6 C7 C14 124.3(3) . . ?
C8 C7 C14 127.6(3) . . ?
C6 C7 Zr1 79.73(15) . . ?
C8 C7 Zr1 64.90(14) . . ?
C14 C7 Zr1 130.1(2) . . ?
C3 C2 C1 110.9(2) . . ?
C3 C2 C10 124.7(3) . . ?
C1 C2 C10 124.3(3) . . ?
C3 C2 Zr1 71.08(14) . . ?
C1 C2 Zr1 67.52(14) . . ?
C10 C2 Zr1 131.06(19) . . ?
C5 C4 C3 133.1(2) . . ?
C5 C4 C8 108.4(2) . . ?
C3 C4 C8 108.5(2) . . ?
C5 C4 Zr1 82.60(15) . . ?
C3 C4 Zr1 83.23(15) . . ?
C8 C4 Zr1 70.65(14) . . ?
C7 C8 C1 132.4(2) . . ?
C7 C8 C4 107.1(2) . . ?
C1 C8 C4 107.4(2) . . ?
C7 C8 Zr1 80.16(15) . . ?
C1 C8 Zr1 80.21(15) . . ?
C4 C8 Zr1 72.34(14) . . ?
C5 C6 C7 110.7(2) . . ?
C5 C6 C13 126.1(2) . . ?
C7 C6 C13 123.2(2) . . ?
C5 C6 Zr1 71.15(14) . . ?
C7 C6 Zr1 68.01(14) . . ?
C13 C6 Zr1 129.49(18) . . ?
N1 C21 H19A 109.5 . . ?
N1 C21 H19B 109.5 . . ?
H19A C21 H19B 109.5 . . ?
N1 C21 H19C 109.5 . . ?
H19A C21 H19C 109.5 . . ?
H19B C21 H19C 109.5 . . ?
C2 C1 C8 106.6(2) . . ?
C2 C1 C9 125.8(3) . . ?
C8 C1 C9 126.9(3) . . ?
C2 C1 Zr1 80.37(16) . . ?
C8 C1 Zr1 64.75(14) . . ?
C9 C1 Zr1 127.15(19) . . ?
C6 C5 C4 106.8(2) . . ?
C6 C5 C12 126.9(2) . . ?
C4 C5 C12 126.2(2) . . ?
C6 C5 Zr1 77.37(15) . . ?
C4 C5 Zr1 63.43(13) . . ?
C12 C5 Zr1 126.99(18) . . ?
C16 C15 C19 106.9(4) . . ?
C16 C15 Zr1 73.1(2) . . ?
C19 C15 Zr1 71.4(2) . . ?
C16 C15 H13 126.5 . . ?
C19 C15 H13 126.5 . . ?
Zr1 C15 H13 120.8 . . ?
C17 C16 C15 110.2(4) . . ?
C17 C16 Zr1 74.6(2) . . ?
C15 C16 Zr1 76.1(2) . . ?
C17 C16 H14 124.9 . . ?
C15 C16 H14 124.9 . . ?
Zr1 C16 H14 116.3 . . ?
C16 C17 C18 107.3(4) . . ?
C16 C17 Zr1 74.5(2) . . ?
C18 C17 Zr1 73.3(2) . . ?
C16 C17 H15 126.4 . . ?
C18 C17 H15 126.4 . . ?
Zr1 C17 H15 117.8 . . ?
C19 C18 C17 106.4(4) . . ?
C19 C18 Zr1 73.3(2) . . ?
C17 C18 Zr1 74.4(2) . . ?
C19 C18 H16 126.8 . . ?
C17 C18 H16 126.8 . . ?
Zr1 C18 H16 117.7 . . ?

loop_
_geom_bond_atom_site_label_1
_geom_bond_atom_site_label_2
_geom_bond_distance
_geom_bond_site_symmetry_2
_geom_bond_publ_flag
Zr1 N1 2.136(3) . ?
Zr1 C8 2.276(2) . ?
Zr1 C4 2.299(2) . ?
Zr1 C7 2.477(3) . ?
Zr1 C1 2.480(3) . ?
Zr1 C19 2.536(4) . ?
Zr1 C5 2.549(2) . ?
Zr1 C18 2.558(4) . ?
Zr1 C3 2.564(3) . ?
Zr1 C16 2.571(4) . ?
Zr1 C17 2.571(4) . ?
Zr1 C15 2.608(4) . ?
N1 C20 1.414(5) . ?
N1 C21 1.415(5) . ?
C11 C3 1.501(4) . ?
C11 H9A 0.9800 . ?
C11 H9B 0.9800 . ?
C11 H9C 0.9800 . ?
C9 C1 1.502(4) . ?
C9 H8A 0.9800 . ?
C9 H8B 0.9800 . ?
C9 H8C 0.9800 . ?
C14 C7 1.502(4) . ?
C14 H12A 0.9800 . ?
C14 H12B 0.9800 . ?
C14 H12C 0.9800 . ?
C19 C18 1.393(7) . ?
C19 C15 1.393(6) . ?
C19 H17 0.9500 . ?
C3 C2 1.415(4) . ?
C3 C4 1.439(4) . ?
C12 C5 1.506(4) . ?
C12 H10A 0.9800 . ?
C12 H10B 0.9800 . ?
C12 H10C 0.9800 . ?
C20 H18A 0.9800 . ?
C20 H18B 0.9800 . ?
C20 H18C 0.9800 . ?
C13 C6 1.506(4) . ?
C13 H11A 0.9800 . ?
C13 H11B 0.9800 . ?
C13 H11C 0.9800 . ?
C10 C2 1.504(4) . ?
C10 H0AA 0.9800 . ?
C10 H0AB 0.9800 . ?
C10 H0AC 0.9800 . ?
C7 C6 1.426(4) . ?
C7 C8 1.440(4) . ?
C2 C1 1.427(4) . ?
C4 C5 1.436(4) . ?
C4 C8 1.452(4) . ?
C8 C1 1.445(4) . ?
C6 C5 1.407(4) . ?
C21 H19A 0.9800 . ?
C21 H19B 0.9800 . ?
C21 H19C 0.9800 . ?
C15 C16 1.379(6) . ?
C15 H13 0.9500 . ?
C16 C17 1.370(7) . ?
C16 H14 0.9500 . ?
C17 C18 1.427(8) . ?
C17 H15 0.9500 . ?
C18 H16 0.9500 . ?

loop_
_geom_torsion_atom_site_label_1
_geom_torsion_atom_site_label_2
_geom_torsion_atom_site_label_3
_geom_torsion_atom_site_label_4
_geom_torsion
_geom_torsion_site_symmetry_1
_geom_torsion_site_symmetry_2
_geom_torsion_site_symmetry_3
_geom_torsion_site_symmetry_4
_geom_torsion_publ_flag
C4 C3 C2 C1 0.7(3) . . . . ?
C11 C3 C2 C1 175.6(3) . . . . ?
Zr1 C3 C2 C1 -55.7(2) . . . . ?
C4 C3 C2 C10 -176.2(3) . . . . ?
C11 C3 C2 C10 -1.3(4) . . . . ?
Zr1 C3 C2 C10 127.4(3) . . . . ?
C4 C3 C2 Zr1 56.42(17) . . . . ?
C11 C3 C2 Zr1 -128.7(3) . . . . ?
C2 C3 C4 C5 -139.2(3) . . . . ?
C11 C3 C4 C5 45.9(4) . . . . ?
Zr1 C3 C4 C5 -73.2(3) . . . . ?
C2 C3 C4 C8 1.0(3) . . . . ?
C11 C3 C4 C8 -173.9(3) . . . . ?
Zr1 C3 C4 C8 66.96(17) . . . . ?
C2 C3 C4 Zr1 -66.00(19) . . . . ?
C11 C3 C4 Zr1 119.1(3) . . . . ?
C6 C7 C8 C1 -136.6(3) . . . . ?
C14 C7 C8 C1 55.6(5) . . . . ?
Zr1 C7 C8 C1 -66.9(3) . . . . ?
C6 C7 C8 C4 -1.7(3) . . . . ?
C14 C7 C8 C4 -169.5(3) . . . . ?
Zr1 C7 C8 C4 67.93(17) . . . . ?
C6 C7 C8 Zr1 -69.64(19) . . . . ?
C14 C7 C8 Zr1 122.5(3) . . . . ?
C5 C4 C8 C7 1.5(3) . . . . ?
C3 C4 C8 C7 -149.0(2) . . . . ?
Zr1 C4 C8 C7 -73.39(18) . . . . ?
C5 C4 C8 C1 148.2(2) . . . . ?
C3 C4 C8 C1 -2.2(3) . . . . ?
Zr1 C4 C8 C1 73.34(18) . . . . ?
C5 C4 C8 Zr1 74.89(18) . . . . ?
C3 C4 C8 Zr1 -75.58(18) . . . . ?
C8 C7 C6 C5 1.3(3) . . . . ?
C14 C7 C6 C5 169.7(3) . . . . ?
Zr1 C7 C6 C5 -58.3(2) . . . . ?
C8 C7 C6 C13 -176.6(2) . . . . ?
C14 C7 C6 C13 -8.3(4) . . . . ?
Zr1 C7 C6 C13 123.7(2) . . . . ?
C8 C7 C6 Zr1 59.63(17) . . . . ?
C14 C7 C6 Zr1 -132.0(3) . . . . ?
C3 C2 C1 C8 -2.1(3) . . . . ?
C10 C2 C1 C8 174.8(3) . . . . ?
Zr1 C2 C1 C8 -59.85(17) . . . . ?
C3 C2 C1 C9 -173.0(3) . . . . ?
C10 C2 C1 C9 3.9(5) . . . . ?
Zr1 C2 C1 C9 129.2(3) . . . . ?
C3 C2 C1 Zr1 57.8(2) . . . . ?
C10 C2 C1 Zr1 -125.3(3) . . . . ?
C7 C8 C1 C2 137.4(3) . . . . ?
C4 C8 C1 C2 2.6(3) . . . . ?
Zr1 C8 C1 C2 70.50(19) . . . . ?
C7 C8 C1 C9 -51.9(4) . . . . ?
C4 C8 C1 C9 173.4(3) . . . . ?
Zr1 C8 C1 C9 -118.7(3) . . . . ?
C7 C8 C1 Zr1 66.9(3) . . . . ?
C4 C8 C1 Zr1 -67.88(17) . . . . ?
C7 C6 C5 C4 -0.4(3) . . . . ?
C13 C6 C5 C4 177.5(2) . . . . ?
Zr1 C6 C5 C4 -56.87(17) . . . . ?
C7 C6 C5 C12 -176.5(3) . . . . ?
C13 C6 C5 C12 1.4(4) . . . . ?
Zr1 C6 C5 C12 127.1(3) . . . . ?
C7 C6 C5 Zr1 56.48(19) . . . . ?
C13 C6 C5 Zr1 -125.6(3) . . . . ?
C3 C4 C5 C6 139.5(3) . . . . ?
C8 C4 C5 C6 -0.7(3) . . . . ?
Zr1 C4 C5 C6 66.02(19) . . . . ?
C3 C4 C5 C12 -44.4(4) . . . . ?
C8 C4 C5 C12 175.4(2) . . . . ?
Zr1 C4 C5 C12 -117.9(3) . . . . ?
C3 C4 C5 Zr1 73.5(3) . . . . ?
C8 C4 C5 Zr1 -66.71(17) . . . . ?
C18 C19 C15 C16 3.9(5) . . . . ?
Zr1 C19 C15 C16 -65.0(3) . . . . ?
C18 C19 C15 Zr1 68.9(3) . . . . ?
C19 C15 C16 C17 -3.6(5) . . . . ?
Zr1 C15 C16 C17 -67.5(3) . . . . ?
C19 C15 C16 Zr1 63.9(3) . . . . ?
C15 C16 C17 C18 1.9(5) . . . . ?
Zr1 C16 C17 C18 -66.6(3) . . . . ?
C15 C16 C17 Zr1 68.4(3) . . . . ?
C15 C19 C18 C17 -2.8(5) . . . . ?
Zr1 C19 C18 C17 67.6(3) . . . . ?
C15 C19 C18 Zr1 -70.4(3) . . . . ?
C16 C17 C18 C19 0.6(5) . . . . ?
Zr1 C17 C18 C19 -66.8(3) . . . . ?
C16 C17 C18 Zr1 67.4(3) . . . . ?
